data_1528167
loop_
_publ_author_name
'Vlasse, M.'
'Chaminade, J.P.'
'Pouchard, M.'

_publ_section_title
;
 La structure cristalline de L'oxyfluorotantalate de potassium K2 Ta2 O3
 F6
;
_journal_name_full
;
Bulletin de la Societe Francaise de Mineralogie et de Cristallographie 
(72,1949-100,1977)
;
_journal_page_first 3
_journal_page_last 7
_journal_volume 99
_journal_year 1976
_chemical_formula_sum 'F6 K2 O3 Ta2'
_chemical_name_systematic 'K2 Ta2 O3 F6'
_space_group_IT_number 62
_symmetry_space_group_name_Hall '-P 2ac 2n'
_symmetry_space_group_name_H-M 'P n m a'
_cell_angle_alpha 90
_cell_angle_beta 90
_cell_angle_gamma 90
_cell_formula_units_Z 4
_cell_length_a 10.212
_cell_length_b 5.581
_cell_length_c 14.499
_cell_volume 826.344
_citation_journal_id_ASTM BUFCAE
_cod_data_source_file Vlasse_BUFCAE_1976_1708.cif
_cod_data_source_block F6K2O3Ta2
_cod_original_cell_volume 826.3439
_cod_database_code 1528167

loop_
_symmetry_equiv_pos_as_xyz
x,y,z
-x+1/2,-y,z+1/2
x+1/2,-y+1/2,-z+1/2
-x,y+1/2,-z
-x,-y,-z
x-1/2,y,-z-1/2
-x-1/2,y-1/2,z-1/2
x,-y-1/2,z

loop_
_atom_site_label
_atom_site_type_symbol
_atom_site_fract_x
_atom_site_fract_y
_atom_site_fract_z
_atom_site_occupancy
_atom_site_U_iso_or_equiv
F4 F-1 0.1681 0.48 0.4466 1 0.0
O2 O-2 0.1372 0.5003 0.0741 1 0.0
F2 F-1 0.1413 0.25 0.603 1 0.0
F1 F-1 0.2308 0.25 0.2191 1 0.0
Ta2 Ta+5 0.7814 0.25 0.9915 1 0.0
K1 K+1 0.4405 0.25 0.0983 1 0.0
Ta1 Ta+5 0.066 0.25 0.1492 1 0.0
K2 K+1 0.7392 0.25 0.7082 1 0.0
F3 F-1 0.0102 0.4869 0.2403 1 0.0
O1 O-2 0.395 0.25 0.4066 1 0.0
